data_1571251
loop_
_publ_author_name
'Kopp, Richard O.'
'Kleynemeyer, Sabrina L.'
'Groth, Lucie J.'
'Ernst, Moritz J.'
'Rupf, Susanne M.'
'Weber, Manuela'
'Kershaw Cook, Laurence J.'
'Coles, Nathan T.'
'Neale, Samuel E.'
'M&#xfc;ller, Christian'

_publ_section_title
;
 Highly selective, reversible water activation by P,N-cooperativity in
 pyridyl-functionalized phosphinines.
;
_journal_issue 15
_journal_name_full 'Chemical science'
_journal_page_first 5496
_journal_page_last 5506
_journal_paper_doi 10.1039/d3sc05930h
_journal_volume 15
_journal_year 2024
_chemical_formula_moiety 'C29 H25 N4 P, C7 H8'
_chemical_formula_sum 'C36 H33 N4 P'
_chemical_formula_weight 552.63
_chemical_name_systematic '6,6',6'',6'''-(phosphinine-2,3,5,6-tetrayl)tetrakis(3-methylpyridine) toluene solvate'
_chemical_properties_physical Moisture-sensitive
_space_group_crystal_system triclinic
_space_group_IT_number 2
_space_group_name_Hall '-P 1'
_space_group_name_H-M_alt 'P -1'
_atom_sites_solution_hydrogens geom
_audit_creation_date 2023-10-31
_audit_creation_method
;
Olex2 1.5
(compiled 2023.08.24 svn.re1ec1418 for OlexSys, GUI svn.r6817)
;
_audit_update_record
;
2023-10-31 deposited with the CCDC.	2024-03-08 downloaded from the CCDC.
;
_cell_angle_alpha 102.992(2)
_cell_angle_beta 95.8210(10)
_cell_angle_gamma 93.2140(10)
_cell_formula_units_Z 1
_cell_length_a 6.0439(2)
_cell_length_b 10.8817(5)
_cell_length_c 11.4035(5)
_cell_measurement_reflns_used 9945
_cell_measurement_temperature 150.00
_cell_measurement_theta_max 30.56
_cell_measurement_theta_min 2.34
_cell_volume 724.61(5)
_computing_cell_refinement 'SAINT V8.40B (?, 2016)'
_computing_data_reduction 'SAINT V8.40B (?, 2016)'
_computing_molecular_graphics 'Olex2 1.5 (Dolomanov et al., 2009)'
_computing_publication_material 'Olex2 1.5 (Dolomanov et al., 2009)'
_computing_structure_refinement 'SHELXL 2019/2 (Sheldrick, 2015)'
_computing_structure_solution 'SHELXT 2018/2 (Sheldrick, 2018)'
_diffrn_ambient_temperature 150.00
_diffrn_measured_fraction_theta_full 0.994
_diffrn_measured_fraction_theta_max 0.995
_diffrn_measurement_device_type 'Bruker APEX-II CCD'
_diffrn_measurement_method '\f and \w scans'
_diffrn_radiation_type MoK\a
_diffrn_radiation_wavelength 0.71073
_diffrn_reflns_av_R_equivalents 0.0396
_diffrn_reflns_av_unetI/netI 0.0202
_diffrn_reflns_Laue_measured_fraction_full 0.994
_diffrn_reflns_Laue_measured_fraction_max 0.995
_diffrn_reflns_limit_h_max 7
_diffrn_reflns_limit_h_min -8
_diffrn_reflns_limit_k_max 15
_diffrn_reflns_limit_k_min -15
_diffrn_reflns_limit_l_max 16
_diffrn_reflns_limit_l_min -16
_diffrn_reflns_number 40058
_diffrn_reflns_point_group_measured_fraction_full 0.994
_diffrn_reflns_point_group_measured_fraction_max 0.995
_diffrn_reflns_theta_full 25.242
_diffrn_reflns_theta_max 30.591
_diffrn_reflns_theta_min 2.339
_exptl_absorpt_coefficient_mu 0.127
_exptl_absorpt_correction_T_max 1.0000
_exptl_absorpt_correction_T_min 0.9471
_exptl_absorpt_correction_type numerical
_exptl_absorpt_process_details
;
SADABS-2016/2 (Bruker,2016/2) was used for absorption correction.
wR2(int) was 0.0972 before and 0.0550 after correction.
The Ratio of minimum to maximum transmission is 0.9471.
The \l/2 correction factor is Not present.
;
_exptl_crystal_colour orange
_exptl_crystal_colour_primary orange
_exptl_crystal_density_diffrn 1.266
_exptl_crystal_description Plate
_exptl_crystal_F_000 292
_exptl_crystal_recrystallization_method 'Re-crystallisation from solvent: Toluene'
_exptl_crystal_size_max 0.494
_exptl_crystal_size_mid 0.243
_exptl_crystal_size_min 0.128
_refine_diff_density_max 0.316
_refine_diff_density_min -0.248
_refine_diff_density_rms 0.057
_refine_ls_extinction_coef 0.044(10)
_refine_ls_extinction_expression Fc^*^=kFc[1+0.001xFc^2^\l^3^/sin(2\q)]^-1/4^
_refine_ls_extinction_method 'SHELXL-2019/2 (Sheldrick 2019)'
_refine_ls_goodness_of_fit_ref 1.277
_refine_ls_hydrogen_treatment constr
_refine_ls_matrix_type full
_refine_ls_number_parameters 218
_refine_ls_number_reflns 4445
_refine_ls_number_restraints 91
_refine_ls_restrained_S_all 1.267
_refine_ls_R_factor_all 0.0782
_refine_ls_R_factor_gt 0.0735
_refine_ls_shift/su_max 0.000
_refine_ls_shift/su_mean 0.000
_refine_ls_structure_factor_coef Fsqd
_refine_ls_weighting_details 'w=1/[\s^2^(Fo^2^)+0.8739P] where P=(Fo^2^+2Fc^2^)/3'
_refine_ls_weighting_scheme calc
_refine_ls_wR_factor_gt 0.1536
_refine_ls_wR_factor_ref 0.1556
_reflns_Friedel_coverage 0.000
_reflns_number_gt 4067
_reflns_number_total 4445
_reflns_threshold_expression 'I > 2\s(I)'
_cod_data_source_file d3sc05930h2.cif
_cod_data_source_block skl025_lkcntc
_cod_depositor_comments 'Adding full bibliography for 1571249--1571254.cif.'
_cod_database_code 1571251
_shelx_shelxl_version_number 2019/2
_shelx_space_group_comment
;
The symmetry employed for this shelxl refinement is uniquely defined
by the following loop, which should always be used as a source of
symmetry information in preference to the above space-group names.
They are only intended as comments.
;
_shelx_estimated_absorpt_t_max 0.984
_shelx_estimated_absorpt_t_min 0.940
_olex2_refinement_description
;
1. Fixed Uiso
 At 1.2 times of:
  All C(H) groups
 At 1.5 times of:
  All C(H,H,H) groups
2. Restrained planarity
 C24, C19, C20, C21, C22, C23, C18
 with sigma of 0.1
3. Uiso/Uaniso restraints and constraints
C23 \\sim C24 \\sim C19 \\sim C20 \\sim C21 \\sim C22 \\sim C18: within 2A with
sigma of 0.04 and sigma for terminal atoms of 0.08 within 2A
Uanis(C1) = Uanis(C2) = Uanis(C5) = Uanis(C4)
4. Rigid body (RIGU) restrains
 C24, C23, C22, C21, C20, C19, C18
 with sigma for 1-2 distances of 0.004 and sigma for 1-3 distances of 0.004
5. Others
 Fixed Sof: P1(0.5) C2(0.5) C1(0.5) C19(0.5) C24(0.5) H24(0.5) C23(0.5)
 H23(0.5) C22(0.5) H22(0.5) C21(0.5) H21(0.5) C20(0.5) H20(0.5) C18(0.5)
 H18A(0.5) H18B(0.5) H18C(0.5) C3(0.5) H3(0.5) C5(0.5) C4(0.5)
6.a Aromatic/amide H refined with riding coordinates:
 C14(H14), C13(H13), C10(H10), C16(H16), C7(H7), C8(H8), C24(H24), C23(H23),
 C22(H22), C21(H21), C20(H20), C3(H3)
6.b Fitted hexagon refined as free rotating group:
 C19(C24,C23,C22,C21,C20)
6.c Idealised Me refined as rotating group:
 C11(H11A,H11B,H11C), C17(H17A,H17B,H17C), C18(H18A,H18B,H18C)
;
_olex2_submission_original_sample_id SKL025
_olex2_submission_special_instructions 'No special instructions were received'

loop_
_space_group_symop_operation_xyz
'x, y, z'
'-x, -y, -z'

loop_
_atom_site_label
_atom_site_type_symbol
_atom_site_fract_x
_atom_site_fract_y
_atom_site_fract_z
_atom_site_U_iso_or_equiv
_atom_site_adp_type
_atom_site_occupancy
_atom_site_site_symmetry_order
_atom_site_calc_flag
_atom_site_refinement_flags_posn
_atom_site_refinement_flags_adp
_atom_site_refinement_flags_occupancy
_atom_site_disorder_assembly
_atom_site_disorder_group
P1 P 0.85105(18) 0.36241(11) -0.11882(10) 0.0205(2) Uani 0.5 1 d . . P A -1
N1 N 0.7527(3) 0.25487(17) 0.14760(16) 0.0278(4) Uani 1 1 d . . . . .
N2 N 1.0562(3) 0.59172(16) 0.33902(17) 0.0276(4) Uani 1 1 d . . . . .
C12 C 0.8858(3) 0.54618(17) 0.25224(17) 0.0215(4) Uani 1 1 d . . . . .
C6 C 0.6792(4) 0.31680(18) 0.06340(18) 0.0269(4) Uani 1 1 d . . . . .
C14 C 0.6215(3) 0.58863(19) 0.39689(18) 0.0261(4) Uani 1 1 d . . . . .
H14 H 0.472141 0.586965 0.415926 0.031 Uiso 1 1 calc R U . . .
C13 C 0.6652(3) 0.54136(18) 0.27888(17) 0.0231(4) Uani 1 1 d . . . . .
H13 H 0.546768 0.506177 0.216947 0.028 Uiso 1 1 calc R U . . .
C10 C 0.6119(4) 0.1643(2) 0.16942(19) 0.0297(4) Uani 1 1 d . . . . .
H10 H 0.663336 0.120427 0.228802 0.036 Uiso 1 1 calc R U . . .
C2 C 0.933(3) 0.5087(12) 0.1161(5) 0.0183(12) Uani 0.5 1 d . . P A -1
C15 C 0.7952(3) 0.63833(19) 0.48726(18) 0.0271(4) Uani 1 1 d . . . . .
C1 C 0.8166(13) 0.4047(8) 0.0329(13) 0.0183(12) Uani 0.5 1 d . . P A -1
C9 C 0.3960(4) 0.1307(2) 0.1108(2) 0.0320(5) Uani 1 1 d . . . . .
C16 C 1.0094(3) 0.63428(19) 0.4522(2) 0.0291(4) Uani 1 1 d . . . . .
H16 H 1.131286 0.664056 0.513448 0.035 Uiso 1 1 calc R U . . .
C7 C 0.4667(4) 0.2903(2) 0.0017(2) 0.0421(6) Uani 1 1 d . . . . .
H7 H 0.418238 0.335350 -0.057190 0.051 Uiso 1 1 calc R U . . .
C11 C 0.2493(4) 0.0276(2) 0.1389(3) 0.0426(6) Uani 1 1 d . . . . .
H11A H 0.247650 -0.049779 0.075197 0.064 Uiso 1 1 calc R U . . .
H11B H 0.097285 0.053912 0.142925 0.064 Uiso 1 1 calc R U . . .
H11C H 0.307312 0.011562 0.217037 0.064 Uiso 1 1 calc R U . . .
C8 C 0.3256(4) 0.1976(2) 0.0267(3) 0.0448(6) Uani 1 1 d . . . . .
H8 H 0.178698 0.179759 -0.014600 0.054 Uiso 1 1 calc R U . . .
C19 C 0.389(3) 1.0627(18) 0.6005(18) 0.037(3) Uani 0.5 1 d G U P B -1
C24 C 0.599(3) 1.1150(18) 0.5890(18) 0.043(3) Uani 0.5 1 d G U P B -1
H24 H 0.660205 1.191193 0.643836 0.051 Uiso 0.5 1 calc R U P B -1
C23 C 0.718(3) 1.0558(18) 0.4972(18) 0.040(3) Uani 0.5 1 d G U P B -1
H23 H 0.861140 1.091594 0.489364 0.048 Uiso 0.5 1 calc R U P B -1
C22 C 0.628(3) 0.9444(17) 0.4170(18) 0.0315(19) Uani 0.5 1 d G U P B -1
H22 H 0.709268 0.903916 0.354243 0.038 Uiso 0.5 1 calc R U P B -1
C21 C 0.418(3) 0.8920(17) 0.4284(17) 0.0322(16) Uani 0.5 1 d G U P B -1
H21 H 0.356458 0.815838 0.373592 0.039 Uiso 0.5 1 calc R U P B -1
C20 C 0.299(3) 0.9512(18) 0.5202(17) 0.033(2) Uani 0.5 1 d G U P B -1
H20 H 0.155519 0.915436 0.528064 0.040 Uiso 0.5 1 calc R U P B -1
C17 C 0.7569(4) 0.6975(2) 0.6151(2) 0.0384(5) Uani 1 1 d . . . . .
H17A H 0.708283 0.782649 0.619291 0.058 Uiso 1 1 calc R U . . .
H17B H 0.895976 0.702929 0.668955 0.058 Uiso 1 1 calc R U . . .
H17C H 0.641466 0.645569 0.640498 0.058 Uiso 1 1 calc R U . . .
C18 C 0.2524(9) 1.1174(5) 0.6882(5) 0.0421(11) Uani 0.5 1 d . U P B -1
H18A H 0.343055 1.146978 0.766940 0.063 Uiso 0.5 1 calc R U P B -1
H18B H 0.134749 1.054196 0.694242 0.063 Uiso 0.5 1 calc R U P B -1
H18C H 0.184553 1.189189 0.664345 0.063 Uiso 0.5 1 calc R U P B -1
C3 C 1.0853(7) 0.5867(4) 0.0783(4) 0.0230(8) Uani 0.5 1 d . . P A -1
H3 H 1.161227 0.654046 0.139556 0.028 Uiso 0.5 1 calc R U P A -1
C5 C 1.046(3) 0.4793(12) -0.1359(5) 0.0183(12) Uani 0.5 1 d . . P A -1
C4 C 1.1417(13) 0.5782(8) -0.0394(13) 0.0183(12) Uani 0.5 1 d . . P A -1

loop_
_atom_site_aniso_label
_atom_site_aniso_U_11
_atom_site_aniso_U_22
_atom_site_aniso_U_33
_atom_site_aniso_U_23
_atom_site_aniso_U_13
_atom_site_aniso_U_12
P1 0.0204(5) 0.0211(5) 0.0190(5) 0.0030(4) 0.0035(4) -0.0028(4)
N1 0.0271(8) 0.0304(9) 0.0248(8) 0.0053(7) -0.0008(6) 0.0032(7)
N2 0.0183(7) 0.0264(8) 0.0340(9) 0.0004(7) 0.0002(6) -0.0008(6)
C12 0.0178(8) 0.0184(8) 0.0272(9) 0.0028(7) 0.0042(7) -0.0010(6)
C6 0.0331(10) 0.0205(8) 0.0228(9) -0.0015(7) -0.0041(7) 0.0057(7)
C14 0.0195(8) 0.0294(9) 0.0283(9) 0.0023(7) 0.0067(7) 0.0029(7)
C13 0.0185(8) 0.0241(9) 0.0243(9) 0.0012(7) 0.0027(6) -0.0003(6)
C10 0.0296(10) 0.0315(10) 0.0269(10) 0.0058(8) 0.0004(8) 0.0027(8)
C2 0.016(3) 0.0192(19) 0.0188(13) 0.0028(18) 0.002(2) 0.000(2)
C15 0.0284(9) 0.0242(9) 0.0258(9) 0.0004(7) 0.0016(7) 0.0034(7)
C1 0.016(3) 0.0192(19) 0.0188(13) 0.0028(18) 0.002(2) 0.000(2)
C9 0.0293(10) 0.0244(9) 0.0359(11) -0.0042(8) -0.0009(8) 0.0024(8)
C16 0.0238(9) 0.0261(9) 0.0321(10) -0.0009(8) -0.0035(8) 0.0003(7)
C7 0.0459(14) 0.0280(11) 0.0460(14) 0.0083(10) -0.0234(11) 0.0016(9)
C11 0.0362(12) 0.0340(12) 0.0511(15) -0.0024(10) 0.0050(11) -0.0034(9)
C8 0.0369(12) 0.0315(11) 0.0570(16) 0.0033(11) -0.0198(11) 0.0000(9)
C19 0.045(4) 0.031(4) 0.030(5) 0.005(3) -0.006(3) 0.004(3)
C24 0.048(5) 0.037(5) 0.038(6) 0.005(4) -0.012(3) 0.000(3)
C23 0.042(5) 0.030(4) 0.044(6) 0.010(3) -0.010(3) -0.003(3)
C22 0.033(3) 0.032(4) 0.030(5) 0.011(3) -0.002(3) 0.001(3)
C21 0.034(3) 0.025(3) 0.033(4) 0.006(3) -0.009(3) -0.005(2)
C20 0.026(3) 0.036(4) 0.039(5) 0.012(3) -0.002(3) -0.002(3)
C17 0.0456(13) 0.0412(13) 0.0240(10) -0.0027(9) 0.0044(9) 0.0072(10)
C18 0.052(3) 0.035(2) 0.040(3) 0.0068(19) 0.006(2) 0.008(2)
C3 0.0205(17) 0.0164(16) 0.0254(19) -0.0038(14) -0.0052(15) -0.0057(14)
C5 0.016(3) 0.0192(19) 0.0188(13) 0.0028(18) 0.002(2) 0.000(2)
C4 0.016(3) 0.0192(19) 0.0188(13) 0.0028(18) 0.002(2) 0.000(2)

loop_
_atom_type_symbol
_atom_type_description
_atom_type_scat_dispersion_real
_atom_type_scat_dispersion_imag
_atom_type_scat_source
C C 0.0033 0.0016 'International Tables Vol C Tables 4.2.6.8 and 6.1.1.4'
H H 0.0000 0.0000 'International Tables Vol C Tables 4.2.6.8 and 6.1.1.4'
N N 0.0061 0.0033 'International Tables Vol C Tables 4.2.6.8 and 6.1.1.4'
P P 0.1023 0.0942 'International Tables Vol C Tables 4.2.6.8 and 6.1.1.4'

loop_
_exptl_crystal_face_index_h
_exptl_crystal_face_index_k
_exptl_crystal_face_index_l
_exptl_crystal_face_perp_dist
0.00 1.00 -8.00 0.0550
-5.00 1.00 0.00 0.1800
0.00 -1.00 9.00 0.0760
9.00 -3.00 7.00 0.1940
0.00 9.00 -8.00 0.0400
0.00 -3.00 2.00 0.0640

loop_
_geom_angle_atom_site_label_1
_geom_angle_atom_site_label_2
_geom_angle_atom_site_label_3
_geom_angle
_geom_angle_site_symmetry_1
_geom_angle_site_symmetry_3
_geom_angle_publ_flag
C1 P1 C5 103.4(4) . . ?
C6 N1 C10 117.56(18) . . ?
C16 N2 C12 118.11(17) . . ?
N2 C12 C13 121.44(18) . . ?
N2 C12 C2 119.3(7) . . ?
C13 C12 C2 119.0(6) . . ?
N1 C6 C1 120.4(5) . . ?
N1 C6 C7 121.8(2) . . ?
C1 C6 C7 117.7(6) . . ?
C13 C14 H14 119.9 . . ?
C13 C14 C15 120.23(18) . . ?
C15 C14 H14 119.9 . . ?
C12 C13 H13 120.5 . . ?
C14 C13 C12 119.08(17) . . ?
C14 C13 H13 120.5 . . ?
N1 C10 H10 117.8 . . ?
N1 C10 C9 124.5(2) . . ?
C9 C10 H10 117.8 . . ?
C1 C2 C12 122.1(14) . . ?
C3 C2 C12 117.5(10) . . ?
C3 C2 C1 120.3(6) . . ?
C14 C15 C16 116.18(18) . . ?
C14 C15 C17 122.50(19) . . ?
C16 C15 C17 121.29(19) . . ?
C6 C1 P1 110.9(8) . . ?
C6 C1 C2 124.3(13) . . ?
C2 C1 P1 124.5(5) . . ?
C10 C9 C11 121.5(2) . . ?
C8 C9 C10 116.2(2) . . ?
C8 C9 C11 122.3(2) . . ?
N2 C16 C15 124.89(18) . . ?
N2 C16 H16 117.6 . . ?
C15 C16 H16 117.6 . . ?
C6 C7 H7 120.3 . . ?
C8 C7 C6 119.3(2) . . ?
C8 C7 H7 120.3 . . ?
C9 C11 H11A 109.5 . . ?
C9 C11 H11B 109.5 . . ?
C9 C11 H11C 109.5 . . ?
H11A C11 H11B 109.5 . . ?
H11A C11 H11C 109.5 . . ?
H11B C11 H11C 109.5 . . ?
C9 C8 C7 120.6(2) . . ?
C9 C8 H8 119.7 . . ?
C7 C8 H8 119.7 . . ?
C24 C19 C20 120.0 . . ?
C24 C19 C18 124.2(8) . . ?
C20 C19 C18 115.8(8) . . ?
C19 C24 H24 120.0 . . ?
C23 C24 C19 120.0 . . ?
C23 C24 H24 120.0 . . ?
C24 C23 H23 120.0 . . ?
C24 C23 C22 120.0 . . ?
C22 C23 H23 120.0 . . ?
C23 C22 H22 120.0 . . ?
C21 C22 C23 120.0 . . ?
C21 C22 H22 120.0 . . ?
C22 C21 H21 120.0 . . ?
C22 C21 C20 120.0 . . ?
C20 C21 H21 120.0 . . ?
C19 C20 H20 120.0 . . ?
C21 C20 C19 120.0 . . ?
C21 C20 H20 120.0 . . ?
C15 C17 H17A 109.5 . . ?
C15 C17 H17B 109.5 . . ?
C15 C17 H17C 109.5 . . ?
H17A C17 H17B 109.5 . . ?
H17A C17 H17C 109.5 . . ?
H17B C17 H17C 109.5 . . ?
C19 C18 H18A 109.5 . . ?
C19 C18 H18B 109.5 . . ?
C19 C18 H18C 109.5 . . ?
H18A C18 H18B 109.5 . . ?
H18A C18 H18C 109.5 . . ?
H18B C18 H18C 109.5 . . ?
C2 C3 H3 116.1 . . ?
C2 C3 C4 127.8(9) . . ?
C4 C3 H3 116.1 . . ?
C4 C5 P1 123.1(7) . . ?
C3 C4 C5 120.8(5) . . ?

loop_
_geom_bond_atom_site_label_1
_geom_bond_atom_site_label_2
_geom_bond_distance
_geom_bond_site_symmetry_2
_geom_bond_publ_flag
P1 C1 1.725(13) . ?
P1 C5 1.742(18) . ?
N1 C6 1.346(3) . ?
N1 C10 1.348(3) . ?
N2 C12 1.342(2) . ?
N2 C16 1.334(3) . ?
C12 C13 1.398(2) . ?
C12 C2 1.573(6) . ?
C6 C1 1.358(6) . ?
C6 C7 1.382(3) . ?
C14 H14 0.9500 . ?
C14 C13 1.386(3) . ?
C14 C15 1.387(3) . ?
C13 H13 0.9500 . ?
C10 H10 0.9500 . ?
C10 C9 1.394(3) . ?
C2 C1 1.402(6) . ?
C2 C3 1.383(18) . ?
C15 C16 1.393(3) . ?
C15 C17 1.502(3) . ?
C9 C11 1.501(3) . ?
C9 C8 1.378(3) . ?
C16 H16 0.9500 . ?
C7 H7 0.9500 . ?
C7 C8 1.381(4) . ?
C11 H11A 0.9800 . ?
C11 H11B 0.9800 . ?
C11 H11C 0.9800 . ?
C8 H8 0.9500 . ?
C19 C24 1.3900 . ?
C19 C20 1.3900 . ?
C19 C18 1.411(18) . ?
C24 H24 0.9500 . ?
C24 C23 1.3900 . ?
C23 H23 0.9500 . ?
C23 C22 1.3900 . ?
C22 H22 0.9500 . ?
C22 C21 1.3900 . ?
C21 H21 0.9500 . ?
C21 C20 1.3900 . ?
C20 H20 0.9500 . ?
C17 H17A 0.9800 . ?
C17 H17B 0.9800 . ?
C17 H17C 0.9800 . ?
C18 H18A 0.9800 . ?
C18 H18B 0.9800 . ?
C18 H18C 0.9800 . ?
C3 H3 0.9500 . ?
C3 C4 1.403(12) . ?
C5 C4 1.404(5) . ?

loop_
_geom_torsion_atom_site_label_1
_geom_torsion_atom_site_label_2
_geom_torsion_atom_site_label_3
_geom_torsion_atom_site_label_4
_geom_torsion
_geom_torsion_site_symmetry_1
_geom_torsion_site_symmetry_2
_geom_torsion_site_symmetry_3
_geom_torsion_site_symmetry_4
_geom_torsion_publ_flag
P1 C5 C4 C3 0.9(7) . . . . ?
N1 C6 C1 P1 119.7(6) . . . . ?
N1 C6 C1 C2 -54.2(7) . . . . ?
N1 C6 C7 C8 -0.2(4) . . . . ?
N1 C10 C9 C11 179.3(2) . . . . ?
N1 C10 C9 C8 -1.0(3) . . . . ?
N2 C12 C13 C14 2.2(3) . . . . ?
N2 C12 C2 C1 143.7(5) . . . . ?
N2 C12 C2 C3 -39.8(8) . . . . ?
C12 N2 C16 C15 -1.8(3) . . . . ?
C12 C2 C1 P1 177.1(7) . . . . ?
C12 C2 C1 C6 -9.8(7) . . . . ?
C12 C2 C3 C4 -174.8(4) . . . . ?
C6 N1 C10 C9 0.0(3) . . . . ?
C6 C7 C8 C9 -0.9(4) . . . . ?
C14 C15 C16 N2 3.0(3) . . . . ?
C13 C12 C2 C1 -41.7(7) . . . . ?
C13 C12 C2 C3 134.8(7) . . . . ?
C13 C14 C15 C16 -1.5(3) . . . . ?
C13 C14 C15 C17 176.4(2) . . . . ?
C10 N1 C6 C1 -176.7(6) . . . . ?
C10 N1 C6 C7 0.6(3) . . . . ?
C10 C9 C8 C7 1.4(4) . . . . ?
C2 C12 C13 C14 -172.3(5) . . . . ?
C2 C3 C4 C5 -2.5(10) . . . . ?
C15 C14 C13 C12 -0.9(3) . . . . ?
C1 P1 C5 C4 1.0(7) . . . . ?
C1 C6 C7 C8 177.2(6) . . . . ?
C1 C2 C3 C4 1.7(12) . . . . ?
C16 N2 C12 C13 -0.9(3) . . . . ?
C16 N2 C12 C2 173.6(5) . . . . ?
C7 C6 C1 P1 -57.7(5) . . . . ?
C7 C6 C1 C2 128.3(5) . . . . ?
C11 C9 C8 C7 -178.9(2) . . . . ?
C19 C24 C23 C22 0.0 . . . . ?
C24 C19 C20 C21 0.0 . . . . ?
C24 C23 C22 C21 0.0 . . . . ?
C23 C22 C21 C20 0.0 . . . . ?
C22 C21 C20 C19 0.0 . . . . ?
C20 C19 C24 C23 0.0 . . . . ?
C17 C15 C16 N2 -175.0(2) . . . . ?
C18 C19 C24 C23 -178.1(11) . . . . ?
C18 C19 C20 C21 178.2(10) . . . . ?
C3 C2 C1 P1 0.7(8) . . . . ?
C3 C2 C1 C6 173.8(8) . . . . ?
C5 P1 C1 C6 -175.7(3) . . . . ?
C5 P1 C1 C2 -1.8(6) . . . . ?
